data_4077178
loop_
_publ_author_name
'Volland, Martin A. O.'
'Kudis, Steffen'
'Helmchen, G\"unter'
'Hyla-Kryspin, Isabella'
'Rominger, Frank'
'Gleiter, Rolf'

_publ_section_title
;
 Structure and Bonding Properties of the Complex
 (\h5-Diphenylfulvene)Mn(CO)3+
;
_journal_issue 1
_journal_name_full Organometallics
_journal_page_first 227
_journal_paper_doi 10.1021/om000587q
_journal_volume 20
_journal_year 2001
_chemical_formula_sum 'C21 H15 Mn O4'
_chemical_formula_weight 386.27
_chemical_name_systematic
;

 ?

;
_space_group_IT_number 15
_symmetry_cell_setting monoclinic
_symmetry_space_group_name_Hall '-C 2yc'
_symmetry_space_group_name_H-M 'C 1 2/c 1'
_atom_sites_solution_hydrogens geom
_atom_sites_solution_primary direct
_atom_sites_solution_secondary difmap
_audit_creation_method SHELXL-97
_cell_angle_alpha 90.00
_cell_angle_beta 109.3170(10)
_cell_angle_gamma 90.00
_cell_formula_units_Z 8
_cell_length_a 19.8003(3)
_cell_length_b 7.09360(10)
_cell_length_c 27.0656(2)
_cell_measurement_temperature 200(2)
_cell_volume 3587.50(8)
_computing_cell_refinement 'Bruker SMART'
_computing_data_collection 'Bruker SMART'
_computing_data_reduction 'Bruker SHELXTL'
_computing_molecular_graphics 'Bruker SHELXTL'
_computing_publication_material 'Bruker SHELXTL'
_computing_structure_refinement 'SHELXL-97 (Sheldrick, 1997)'
_computing_structure_solution 'SHELXS-97 (Sheldrick, 1990)'
_diffrn_ambient_temperature 200(2)
_diffrn_measured_fraction_theta_full 0.999
_diffrn_measured_fraction_theta_max 0.999
_diffrn_measurement_device_type 'CCD area detector'
_diffrn_measurement_method 'phi and omega scans'
_diffrn_radiation_monochromator graphite
_diffrn_radiation_source 'fine-focus sealed tube'
_diffrn_radiation_type MoK\a
_diffrn_radiation_wavelength 0.71073
_diffrn_reflns_av_R_equivalents 0.0239
_diffrn_reflns_av_sigmaI/netI 0.0195
_diffrn_reflns_limit_h_max 25
_diffrn_reflns_limit_h_min -25
_diffrn_reflns_limit_k_max 9
_diffrn_reflns_limit_k_min -9
_diffrn_reflns_limit_l_max 35
_diffrn_reflns_limit_l_min -35
_diffrn_reflns_number 17762
_diffrn_reflns_theta_full 27.49
_diffrn_reflns_theta_max 27.49
_diffrn_reflns_theta_min 2.18
_exptl_absorpt_coefficient_mu 0.758
_exptl_absorpt_correction_T_max 0.86
_exptl_absorpt_correction_T_min 0.75
_exptl_absorpt_correction_type multi-scan
_exptl_absorpt_process_details 'Blessing, Acta Cryst. (1995) A51 33-38.'
_exptl_crystal_colour yellow
_exptl_crystal_density_diffrn 1.430
_exptl_crystal_density_method 'not measured'
_exptl_crystal_description polyhedron
_exptl_crystal_F_000 1584
_exptl_crystal_size_max 0.36
_exptl_crystal_size_mid 0.30
_exptl_crystal_size_min 0.28
_refine_diff_density_max 0.335
_refine_diff_density_min -0.364
_refine_diff_density_rms 0.048
_refine_ls_extinction_method none
_refine_ls_goodness_of_fit_ref 1.056
_refine_ls_hydrogen_treatment noref
_refine_ls_matrix_type full
_refine_ls_number_parameters 236
_refine_ls_number_reflns 4116
_refine_ls_number_restraints 0
_refine_ls_restrained_S_all 1.056
_refine_ls_R_factor_all 0.0370
_refine_ls_R_factor_gt 0.0310
_refine_ls_shift/su_max 0.005
_refine_ls_shift/su_mean 0.000
_refine_ls_structure_factor_coef Fsqd
_refine_ls_weighting_details 'calc w=1/[\s^2^(Fo^2^)+(0.0436P)^2^+3.0452P] where P=(Fo^2^+2Fc^2^)/3'
_refine_ls_weighting_scheme calc
_refine_ls_wR_factor_gt 0.0817
_refine_ls_wR_factor_ref 0.0851
_reflns_number_gt 3621
_reflns_number_total 4116
_reflns_threshold_expression >2sigma(I)
_cod_data_source_file om000587q.cif
_cod_data_source_block mv24_7
_cod_depositor_comments
;
The following automatic conversions were performed:

'_symmetry_cell_setting' value 'Monoclinic' changed to 'monoclinic'
according to /home/saulius/struct/CIF-dictionaries/cif_core.dic
dictionary named 'cif_core.dic' version 2.4.2 from 2011-04-26.

Automatic conversion script
Id: cif_fix_values 1715 2011-07-08 13:25:40Z adriana 
;
_cod_original_cell_volume 3587.49(8)
_cod_original_sg_symbol_H-M C2/c
_cod_database_code 4077178

loop_
_symmetry_equiv_pos_as_xyz
'x, y, z'
'-x, y, -z+1/2'
'x+1/2, y+1/2, z'
'-x+1/2, y+1/2, -z+1/2'
'-x, -y, -z'
'x, -y, z-1/2'
'-x+1/2, -y+1/2, -z'
'x+1/2, -y+1/2, z-1/2'

loop_
_atom_site_label
_atom_site_type_symbol
_atom_site_fract_x
_atom_site_fract_y
_atom_site_fract_z
_atom_site_U_iso_or_equiv
_atom_site_adp_type
_atom_site_occupancy
_atom_site_symmetry_multiplicity
_atom_site_calc_flag
_atom_site_refinement_flags
Mn1 Mn 0.381710(12) 0.97812(3) 0.076505(8) 0.02469(8) Uani 1 1 d .
C1 C 0.35090(11) 0.7947(3) 0.10958(7) 0.0421(4) Uani 1 1 d .
O1 O 0.33030(11) 0.6831(2) 0.13144(7) 0.0724(5) Uani 1 1 d .
C2 C 0.41165(9) 0.8168(3) 0.03671(7) 0.0387(4) Uani 1 1 d .
O2 O 0.42967(9) 0.7191(2) 0.00993(6) 0.0630(4) Uani 1 1 d .
C3 C 0.29586(9) 0.9914(2) 0.02669(6) 0.0323(3) Uani 1 1 d .
O3 O 0.24082(7) 1.0002(2) -0.00555(5) 0.0477(3) Uani 1 1 d .
C4 C 0.41668(8) 1.1367(2) 0.14776(6) 0.0290(3) Uani 1 1 d .
H4 H 0.4060 1.1045 0.1784 0.035 Uiso 1 1 calc R
C5 C 0.37467(9) 1.2538(2) 0.10680(7) 0.0350(4) Uani 1 1 d .
H5 H 0.3311 1.3135 0.1052 0.042 Uiso 1 1 calc R
C6 C 0.40904(9) 1.2664(2) 0.06850(7) 0.0352(4) Uani 1 1 d .
H6 H 0.3926 1.3362 0.0368 0.042 Uiso 1 1 calc R
C7 C 0.47215(8) 1.1566(2) 0.08579(6) 0.0299(3) Uani 1 1 d .
H7 H 0.5053 1.1399 0.0675 0.036 Uiso 1 1 calc R
C8 C 0.47780(8) 1.0749(2) 0.13534(6) 0.0241(3) Uani 1 1 d .
C9 C 0.54013(8) 0.9646(2) 0.17186(6) 0.0249(3) Uani 1 1 d .
O4 O 0.51366(6) 0.82848(17) 0.20047(4) 0.0337(3) Uani 1 1 d .
H4 H 0.5052 0.8822 0.2255 0.051 Uiso 1 1 calc R
C10 C 0.57931(8) 0.8594(2) 0.13982(6) 0.0289(3) Uani 1 1 d .
C11 C 0.62762(9) 0.9557(3) 0.12151(7) 0.0396(4) Uani 1 1 d .
H11 H 0.6375 1.0852 0.1297 0.048 Uiso 1 1 calc R
C12 C 0.66147(10) 0.8606(4) 0.09092(7) 0.0540(6) Uani 1 1 d .
H12 H 0.6939 0.9265 0.0780 0.065 Uiso 1 1 calc R
C13 C 0.64815(12) 0.6727(4) 0.07946(8) 0.0604(7) Uani 1 1 d .
H13 H 0.6721 0.6085 0.0593 0.073 Uiso 1 1 calc R
C14 C 0.60014(13) 0.5774(4) 0.09719(8) 0.0567(6) Uani 1 1 d .
H14 H 0.5906 0.4479 0.0889 0.068 Uiso 1 1 calc R
C15 C 0.56555(10) 0.6709(3) 0.12729(7) 0.0407(4) Uani 1 1 d .
H15 H 0.5323 0.6048 0.1393 0.049 Uiso 1 1 calc R
C16 C 0.59176(8) 1.0960(2) 0.21199(6) 0.0291(3) Uani 1 1 d .
C17 C 0.65694(9) 1.0229(3) 0.24470(7) 0.0405(4) Uani 1 1 d .
H17 H 0.6680 0.8935 0.2425 0.049 Uiso 1 1 calc R
C18 C 0.70567(9) 1.1408(4) 0.28067(7) 0.0500(5) Uani 1 1 d .
H18 H 0.7501 1.0912 0.3025 0.060 Uiso 1 1 calc R
C19 C 0.69002(10) 1.3274(3) 0.28484(7) 0.0479(5) Uani 1 1 d .
H19 H 0.7237 1.4061 0.3093 0.057 Uiso 1 1 calc R
C20 C 0.62541(11) 1.4008(3) 0.25366(7) 0.0467(5) Uani 1 1 d .
H20 H 0.6142 1.5295 0.2569 0.056 Uiso 1 1 calc R
C21 C 0.57662(10) 1.2849(3) 0.21740(6) 0.0365(4) Uani 1 1 d .
H21 H 0.5322 1.3359 0.1960 0.044 Uiso 1 1 calc R

loop_
_atom_site_aniso_label
_atom_site_aniso_U_11
_atom_site_aniso_U_22
_atom_site_aniso_U_33
_atom_site_aniso_U_23
_atom_site_aniso_U_13
_atom_site_aniso_U_12
Mn1 0.02312(13) 0.02796(13) 0.02043(12) -0.00110(8) 0.00375(9) 0.00130(9)
C1 0.0530(11) 0.0360(9) 0.0330(9) -0.0020(7) 0.0085(8) -0.0088(8)
O1 0.1111(15) 0.0528(9) 0.0561(10) 0.0065(8) 0.0313(10) -0.0286(10)
C2 0.0333(8) 0.0436(10) 0.0338(9) -0.0083(7) 0.0039(7) 0.0022(7)
O2 0.0652(10) 0.0691(11) 0.0541(9) -0.0272(8) 0.0188(8) 0.0127(8)
C3 0.0282(8) 0.0393(9) 0.0286(8) -0.0016(6) 0.0085(6) 0.0009(6)
O3 0.0273(6) 0.0690(10) 0.0379(7) -0.0032(6) -0.0012(6) 0.0037(6)
C4 0.0274(7) 0.0338(8) 0.0240(7) -0.0063(6) 0.0060(6) 0.0035(6)
C5 0.0316(8) 0.0315(8) 0.0350(9) -0.0054(7) 0.0018(7) 0.0077(7)
C6 0.0356(8) 0.0307(8) 0.0307(8) 0.0057(6) -0.0004(7) -0.0002(7)
C7 0.0278(7) 0.0343(8) 0.0247(7) 0.0038(6) 0.0047(6) -0.0034(6)
C8 0.0231(7) 0.0277(7) 0.0197(6) -0.0016(5) 0.0046(5) -0.0006(6)
C9 0.0234(7) 0.0331(8) 0.0184(6) 0.0028(6) 0.0069(5) 0.0023(6)
O4 0.0365(6) 0.0435(7) 0.0236(5) 0.0081(5) 0.0132(5) 0.0012(5)
C10 0.0248(7) 0.0432(9) 0.0166(6) 0.0030(6) 0.0041(5) 0.0089(6)
C11 0.0284(8) 0.0640(12) 0.0267(8) 0.0023(8) 0.0095(7) 0.0029(8)
C12 0.0306(9) 0.107(2) 0.0274(9) 0.0056(10) 0.0131(7) 0.0122(11)
C13 0.0515(12) 0.0988(19) 0.0294(9) -0.0112(11) 0.0113(9) 0.0337(13)
C14 0.0650(14) 0.0611(13) 0.0416(11) -0.0101(10) 0.0143(10) 0.0249(11)
C15 0.0467(10) 0.0435(10) 0.0316(9) 0.0002(7) 0.0125(8) 0.0120(8)
C16 0.0244(7) 0.0451(9) 0.0176(7) 0.0002(6) 0.0068(6) -0.0022(6)
C17 0.0264(8) 0.0653(12) 0.0266(8) -0.0052(8) 0.0044(6) 0.0087(8)
C18 0.0213(8) 0.0970(18) 0.0277(9) -0.0061(10) 0.0024(7) 0.0011(9)
C19 0.0382(10) 0.0734(14) 0.0307(9) -0.0081(9) 0.0096(8) -0.0245(10)
C20 0.0551(11) 0.0461(11) 0.0335(9) -0.0016(8) 0.0076(8) -0.0179(9)
C21 0.0384(9) 0.0383(9) 0.0261(8) 0.0032(7) 0.0018(7) -0.0063(7)

loop_
_atom_type_symbol
_atom_type_description
_atom_type_scat_dispersion_real
_atom_type_scat_dispersion_imag
_atom_type_scat_source
C C 0.0033 0.0016 'International Tables Vol C Tables 4.2.6.8 and 6.1.1.4'
H H 0.0000 0.0000 'International Tables Vol C Tables 4.2.6.8 and 6.1.1.4'
O O 0.0106 0.0060 'International Tables Vol C Tables 4.2.6.8 and 6.1.1.4'
Mn Mn 0.3368 0.7283 'International Tables Vol C Tables 4.2.6.8 and 6.1.1.4'

loop_
_geom_angle_atom_site_label_1
_geom_angle_atom_site_label_2
_geom_angle_atom_site_label_3
_geom_angle
C3 Mn1 C1 91.09(8)
C3 Mn1 C2 90.08(8)
C1 Mn1 C2 94.06(9)
C3 Mn1 C7 127.39(7)
C1 Mn1 C7 141.19(7)
C2 Mn1 C7 91.03(8)
C3 Mn1 C4 126.51(7)
C1 Mn1 C4 89.63(7)
C2 Mn1 C4 143.18(7)
C7 Mn1 C4 64.81(6)
C3 Mn1 C5 94.28(7)
C1 Mn1 C5 113.23(8)
C2 Mn1 C5 152.22(8)
C7 Mn1 C5 64.71(7)
C4 Mn1 C5 38.57(6)
C3 Mn1 C6 94.72(7)
C1 Mn1 C6 151.59(8)
C2 Mn1 C6 113.68(8)
C7 Mn1 C6 38.55(6)
C4 Mn1 C6 64.70(7)
C5 Mn1 C6 38.65(7)
C3 Mn1 C8 158.26(7)
C1 Mn1 C8 103.03(7)
C2 Mn1 C8 105.09(7)
C7 Mn1 C8 38.98(6)
C4 Mn1 C8 38.88(6)
C5 Mn1 C8 65.08(6)
C6 Mn1 C8 65.11(6)
O1 C1 Mn1 177.5(2)
O2 C2 Mn1 177.42(19)
O3 C3 Mn1 179.62(17)
C5 C4 C8 108.66(14)
C5 C4 Mn1 70.80(9)
C8 C4 Mn1 70.94(8)
C4 C5 C6 108.06(14)
C4 C5 Mn1 70.63(9)
C6 C5 Mn1 70.74(10)
C7 C6 C5 107.98(14)
C7 C6 Mn1 70.52(9)
C5 C6 Mn1 70.61(10)
C6 C7 C8 108.63(14)
C6 C7 Mn1 70.92(9)
C8 C7 Mn1 70.93(9)
C4 C8 C7 106.68(13)
C4 C8 C9 125.07(13)
C7 C8 C9 127.84(13)
C4 C8 Mn1 70.19(8)
C7 C8 Mn1 70.09(8)
C9 C8 Mn1 130.31(11)
O4 C9 C8 109.48(12)
O4 C9 C10 108.65(13)
C8 C9 C10 109.68(11)
O4 C9 C16 107.58(12)
C8 C9 C16 110.79(13)
C10 C9 C16 110.60(12)
C15 C10 C11 119.28(16)
C15 C10 C9 120.85(15)
C11 C10 C9 119.84(16)
C10 C11 C12 119.6(2)
C13 C12 C11 120.5(2)
C12 C13 C14 120.05(19)
C13 C14 C15 120.0(2)
C10 C15 C14 120.5(2)
C21 C16 C17 118.39(16)
C21 C16 C9 122.86(14)
C17 C16 C9 118.74(16)
C18 C17 C16 119.83(19)
C19 C18 C17 120.76(18)
C18 C19 C20 120.17(18)
C19 C20 C21 119.6(2)
C16 C21 C20 121.24(17)

loop_
_geom_bond_atom_site_label_1
_geom_bond_atom_site_label_2
_geom_bond_distance
Mn1 C3 1.7889(17)
Mn1 C1 1.7967(19)
Mn1 C2 1.8011(18)
Mn1 C7 2.1390(16)
Mn1 C4 2.1403(15)
Mn1 C5 2.1425(17)
Mn1 C6 2.1443(17)
Mn1 C8 2.1502(14)
C1 O1 1.142(2)
C2 O2 1.142(2)
C3 O3 1.151(2)
C4 C5 1.414(2)
C4 C8 1.428(2)
C5 C6 1.419(3)
C6 C7 1.414(2)
C7 C8 1.431(2)
C8 C9 1.518(2)
C9 O4 1.4406(18)
C9 C10 1.535(2)
C9 C16 1.536(2)
C10 C15 1.384(3)
C10 C11 1.393(2)
C11 C12 1.399(3)
C12 C13 1.374(4)
C13 C14 1.376(4)
C14 C15 1.393(3)
C16 C21 1.392(3)
C16 C17 1.401(2)
C17 C18 1.399(3)
C18 C19 1.372(3)
C19 C20 1.381(3)
C20 C21 1.395(2)
